data_7225240
loop_
_publ_author_name
'Wojciechowski, Jonathan P.'
'Martin, Adam D.'
'Bhadbhade, Mohan'
'Webb, James E. A.'
'Thordarson, Pall'

_publ_section_title
;
 Halogen bonding influences perylene-core twists in non-core substituted
 perylene tetraesters
;
_journal_issue 24
_journal_name_full CrystEngComm
_journal_page_first 4513
_journal_paper_doi 10.1039/C6CE00929H
_journal_volume 18
_journal_year 2016
_chemical_formula_moiety 'C H2 Cl2, 2(C16 H14 O4)'
_chemical_formula_sum 'C33 H30 Cl2 O8'
_chemical_formula_weight 625.47
_space_group_crystal_system triclinic
_space_group_IT_number 2
_space_group_name_Hall '-P 1'
_space_group_name_H-M_alt 'P -1'
_symmetry_space_group_name_Hall '-P 1'
_symmetry_space_group_name_H-M 'P -1'
_atom_sites_solution_hydrogens geom
_audit_creation_date 2015-11-03
_audit_creation_method
;
Olex2 1.2
(compiled 2015.09.30 svn.r3233 for OlexSys, GUI svn.r5103)
;
_audit_update_record
;
2016-03-14 deposited with the CCDC.
2016-05-13 downloaded from the CCDC.
;
_cell_angle_alpha 105.68(3)
_cell_angle_beta 101.80(3)
_cell_angle_gamma 90.67(3)
_cell_formula_units_Z 2
_cell_length_a 7.4880(15)
_cell_length_b 13.035(3)
_cell_length_c 15.569(3)
_cell_measurement_temperature 100
_cell_volume 1428.5(6)
_computing_molecular_graphics 'Olex2 (Dolomanov et al., 2009)'
_computing_publication_material 'Olex2 (Dolomanov et al., 2009)'
_computing_structure_refinement 'ShelXL (Sheldrick, 2015)'
_diffrn_ambient_temperature 100
_diffrn_measured_fraction_theta_full 0.915
_diffrn_measured_fraction_theta_max 0.899
_diffrn_measurement_device_type 'Australian Synchrotron'
_diffrn_measurement_method '\w scans'
_diffrn_radiation_monochromator graphite
_diffrn_radiation_type MoK\a
_diffrn_radiation_wavelength 0.71073
_diffrn_reflns_av_R_equivalents 0.0539
_diffrn_reflns_av_unetI/netI 0.0453
_diffrn_reflns_Laue_measured_fraction_full 0.915
_diffrn_reflns_Laue_measured_fraction_max 0.899
_diffrn_reflns_limit_h_max 10
_diffrn_reflns_limit_h_min -10
_diffrn_reflns_limit_k_max 18
_diffrn_reflns_limit_k_min -18
_diffrn_reflns_limit_l_max 21
_diffrn_reflns_limit_l_min -21
_diffrn_reflns_number 28795
_diffrn_reflns_point_group_measured_fraction_full 0.915
_diffrn_reflns_point_group_measured_fraction_max 0.899
_diffrn_reflns_theta_full 26.000
_diffrn_reflns_theta_max 30.086
_diffrn_reflns_theta_min 1.627
_diffrn_standards_number 0
_exptl_absorpt_coefficient_mu 0.282
_exptl_absorpt_correction_type none
_exptl_crystal_colour 'yellowish orange'
_exptl_crystal_colour_modifier yellowish
_exptl_crystal_colour_primary orange
_exptl_crystal_density_diffrn 1.454
_exptl_crystal_description plate
_exptl_crystal_F_000 652
_exptl_crystal_size_max 0.02
_exptl_crystal_size_mid 0.02
_exptl_crystal_size_min 0.015
_refine_diff_density_max 0.982
_refine_diff_density_min -0.677
_refine_diff_density_rms 0.083
_refine_ls_extinction_method none
_refine_ls_goodness_of_fit_ref 1.069
_refine_ls_hydrogen_treatment constr
_refine_ls_matrix_type full
_refine_ls_number_parameters 392
_refine_ls_number_reflns 7572
_refine_ls_number_restraints 0
_refine_ls_restrained_S_all 1.069
_refine_ls_R_factor_all 0.0541
_refine_ls_R_factor_gt 0.0505
_refine_ls_shift/su_max 0.001
_refine_ls_shift/su_mean 0.000
_refine_ls_structure_factor_coef Fsqd
_refine_ls_weighting_details 'w=1/[\s^2^(Fo^2^)+(0.0802P)^2^+0.6941P] where P=(Fo^2^+2Fc^2^)/3'
_refine_ls_weighting_scheme calc
_refine_ls_wR_factor_gt 0.1346
_refine_ls_wR_factor_ref 0.1374
_reflns_Friedel_coverage 0.000
_reflns_number_gt 6840
_reflns_number_total 7572
_reflns_threshold_expression 'I > 2\s(I)'
_cod_data_source_file c6ce00929h2.cif
_cod_data_source_block jono_5c_a
_cod_depositor_comments 'Adding full bibliography for 7225240--7225243.cif.'
_cod_original_cell_volume 1428.6(6)
_cod_database_code 7225240
_shelx_space_group_comment
;
The symmetry employed for this shelxl refinement is uniquely defined
by the following loop, which should always be used as a source of
symmetry information in preference to the above space-group names.
They are only intended as comments.
;
_olex2_refinement_description
;
1. Fixed Uiso
 At 1.2 times of:
  All C(H) groups, All C(H,H) groups
 At 1.5 times of:
  All C(H,H,H) groups
2.a Secondary CH2 refined with riding coordinates:
 C1C(H1CA,H1CB), C12B(H12A,H12B), C15B(H15A,H15B), C12A(H12C,H12D), C15A(H15C,
 H15D)
2.b Aromatic/amide H refined with riding coordinates:
 C1B(H1B), C2B(H2B), C5B(H5B), C6B(H6B), C1A(H1A), C2A(H2A), C5A(H5A), C6A(H6A)
2.c Idealised Me refined as rotating group:
 C13B(H13A,H13B,H13C), C16B(H16A,H16B,H16C), C13A(H13D,H13E,H13F), C16A(H16D,
 H16E,H16F)
;
_shelx_shelxl_version_number 2014/7
_olex2_submission_special_instructions 'No special instructions were received'

loop_
_space_group_symop_operation_xyz
'x, y, z'
'-x, -y, -z'

loop_
_atom_site_label
_atom_site_type_symbol
_atom_site_fract_x
_atom_site_fract_y
_atom_site_fract_z
_atom_site_U_iso_or_equiv
_atom_site_adp_type
_atom_site_occupancy
_atom_site_site_symmetry_order
_atom_site_calc_flag
_atom_site_refinement_flags_posn
Cl1C Cl 0.69250(5) 0.50973(3) 0.40816(3) 0.02672(11) Uani 1 1 d .
Cl2C Cl 0.57087(6) 0.40572(3) 0.21317(3) 0.03081(11) Uani 1 1 d .
C1C C 0.6640(2) 0.52568(11) 0.29668(9) 0.0178(3) Uani 1 1 d .
H1CA H 0.5816 0.5834 0.2908 0.021 Uiso 1 1 calc R
H1CB H 0.7838 0.5466 0.2866 0.021 Uiso 1 1 calc R
O1B O 0.30670(14) 0.61274(8) 0.33670(7) 0.0168(2) Uani 1 1 d .
O2B O 0.11448(14) 0.52426(7) 0.39047(7) 0.01504(19) Uani 1 1 d .
O3B O -0.03121(15) 0.61782(8) 0.21080(7) 0.0165(2) Uani 1 1 d .
O4B O 0.19854(14) 0.69008(7) 0.16783(6) 0.01519(19) Uani 1 1 d .
C1B C 0.02824(19) 0.81526(10) 0.56262(8) 0.0136(2) Uani 1 1 d .
H1B H 0.0073 0.8187 0.6214 0.016 Uiso 1 1 calc R
C2B C 0.07266(19) 0.71856(10) 0.50826(8) 0.0137(2) Uani 1 1 d .
H2B H 0.0832 0.6579 0.5312 0.016 Uiso 1 1 calc R
C3B C 0.10126(18) 0.71022(9) 0.42204(8) 0.0113(2) Uani 1 1 d .
C4B C 0.09306(18) 0.79447(9) 0.29395(8) 0.0110(2) Uani 1 1 d .
C5B C 0.09158(18) 0.88617(10) 0.26633(8) 0.0126(2) Uani 1 1 d .
H5B H 0.1116 0.8830 0.2074 0.015 Uiso 1 1 calc R
C6B C 0.06096(19) 0.98419(10) 0.32386(8) 0.0123(2) Uani 1 1 d .
H6B H 0.0623 1.0467 0.3036 0.015 Uiso 1 1 calc R
C7B C 0.02870(17) 0.99177(9) 0.40982(8) 0.0098(2) Uani 1 1 d .
C8B C 0.01435(17) 0.90608(9) 0.53211(8) 0.0102(2) Uani 1 1 d .
C9B C 0.04091(17) 0.89922(9) 0.44243(8) 0.0096(2) Uani 1 1 d .
C10B C 0.07912(17) 0.79952(9) 0.38511(8) 0.0101(2) Uani 1 1 d .
C11B C 0.18517(18) 0.61207(10) 0.37683(8) 0.0118(2) Uani 1 1 d .
C12B C 0.1923(2) 0.42428(10) 0.35300(9) 0.0165(3) Uani 1 1 d .
H12A H 0.1869 0.3761 0.3920 0.020 Uiso 1 1 calc R
H12B H 0.3222 0.4387 0.3528 0.020 Uiso 1 1 calc R
C13B C 0.0891(3) 0.37065(12) 0.25712(11) 0.0283(4) Uani 1 1 d .
H13A H 0.0881 0.4200 0.2194 0.042 Uiso 1 1 calc GR
H13B H -0.0369 0.3505 0.2580 0.042 Uiso 1 1 calc GR
H13C H 0.1489 0.3065 0.2315 0.042 Uiso 1 1 calc GR
C14B C 0.08075(18) 0.69075(10) 0.22215(8) 0.0122(2) Uani 1 1 d .
C15B C 0.1921(2) 0.59148(11) 0.09621(9) 0.0196(3) Uani 1 1 d .
H15A H 0.0648 0.5703 0.0614 0.023 Uiso 1 1 calc R
H15B H 0.2379 0.5334 0.1229 0.023 Uiso 1 1 calc R
C16B C 0.3110(3) 0.61111(14) 0.03434(13) 0.0344(4) Uani 1 1 d .
H16A H 0.2683 0.6712 0.0110 0.052 Uiso 1 1 calc GR
H16B H 0.3042 0.5470 -0.0169 0.052 Uiso 1 1 calc GR
H16C H 0.4378 0.6279 0.0687 0.052 Uiso 1 1 calc GR
O1A O 0.42249(14) -0.07632(8) 0.11173(6) 0.0158(2) Uani 1 1 d .
O2A O 0.67723(14) -0.16678(8) 0.12440(6) 0.01423(19) Uani 1 1 d .
O3A O 0.44438(15) 0.16910(8) 0.16483(6) 0.0171(2) Uani 1 1 d .
O4A O 0.71090(14) 0.09377(7) 0.19682(6) 0.01389(19) Uani 1 1 d .
C1A C 0.60324(18) -0.18071(9) 0.37838(8) 0.0109(2) Uani 1 1 d .
H1A H 0.6346 -0.2419 0.3987 0.013 Uiso 1 1 calc R
C2A C 0.61251(18) -0.18124(9) 0.28954(8) 0.0114(2) Uani 1 1 d .
H2A H 0.6478 -0.2432 0.2501 0.014 Uiso 1 1 calc R
C3A C 0.57120(17) -0.09309(9) 0.25820(7) 0.0100(2) Uani 1 1 d .
C4A C 0.50756(18) 0.10134(10) 0.29503(8) 0.0110(2) Uani 1 1 d .
C5A C 0.46234(19) 0.18996(10) 0.35601(8) 0.0132(2) Uani 1 1 d .
H5A H 0.4434 0.2541 0.3385 0.016 Uiso 1 1 calc R
C6A C 0.44371(19) 0.18760(10) 0.44312(8) 0.0127(2) Uani 1 1 d .
H6A H 0.4126 0.2500 0.4838 0.015 Uiso 1 1 calc R
C7A C 0.47015(17) 0.09539(9) 0.47079(7) 0.0092(2) Uani 1 1 d .
C8A C 0.54915(17) -0.09260(9) 0.43753(7) 0.0087(2) Uani 1 1 d .
C9A C 0.51655(16) 0.00197(9) 0.40892(7) 0.0084(2) Uani 1 1 d .
C10A C 0.53177(17) 0.00344(9) 0.31892(7) 0.0093(2) Uani 1 1 d .
C11A C 0.54796(18) -0.10830(9) 0.15795(8) 0.0116(2) Uani 1 1 d .
C12A C 0.6604(2) -0.19058(11) 0.02608(8) 0.0153(2) Uani 1 1 d .
H12C H 0.6795 -0.1242 0.0088 0.018 Uiso 1 1 calc R
H12D H 0.5372 -0.2242 -0.0066 0.018 Uiso 1 1 calc R
C13A C 0.8045(2) -0.26596(12) 0.00205(9) 0.0226(3) Uani 1 1 d .
H13D H 0.7939 -0.2869 -0.0643 0.034 Uiso 1 1 calc GR
H13E H 0.7877 -0.3296 0.0224 0.034 Uiso 1 1 calc GR
H13F H 0.9259 -0.2304 0.0324 0.034 Uiso 1 1 calc GR
C14A C 0.54525(19) 0.12276(10) 0.21050(8) 0.0126(2) Uani 1 1 d .
C15A C 0.7592(2) 0.11496(11) 0.11679(8) 0.0165(3) Uani 1 1 d .
H15C H 0.7587 0.1923 0.1220 0.020 Uiso 1 1 calc R
H15D H 0.6699 0.0761 0.0607 0.020 Uiso 1 1 calc R
C16A C 0.9478(2) 0.07736(12) 0.11262(10) 0.0212(3) Uani 1 1 d .
H16D H 1.0355 0.1179 0.1675 0.032 Uiso 1 1 calc GR
H16E H 0.9830 0.0885 0.0584 0.032 Uiso 1 1 calc GR
H16F H 0.9473 0.0012 0.1092 0.032 Uiso 1 1 calc GR

loop_
_atom_site_aniso_label
_atom_site_aniso_U_11
_atom_site_aniso_U_22
_atom_site_aniso_U_33
_atom_site_aniso_U_23
_atom_site_aniso_U_13
_atom_site_aniso_U_12
Cl1C 0.0189(2) 0.0380(2) 0.02558(18) 0.01475(15) 0.00200(14) 0.00050(14)
Cl2C 0.0264(2) 0.02313(19) 0.0340(2) -0.00793(15) 0.00827(16) -0.00142(14)
C1C 0.0191(7) 0.0138(6) 0.0206(6) 0.0034(5) 0.0063(5) 0.0006(5)
O1B 0.0155(5) 0.0136(4) 0.0232(5) 0.0045(3) 0.0090(4) 0.0039(3)
O2B 0.0177(5) 0.0086(4) 0.0197(4) 0.0019(3) 0.0084(4) 0.0028(3)
O3B 0.0187(5) 0.0133(4) 0.0150(4) -0.0009(3) 0.0049(4) -0.0026(3)
O4B 0.0198(5) 0.0116(4) 0.0126(4) -0.0022(3) 0.0076(4) -0.0005(3)
C1B 0.0190(7) 0.0120(5) 0.0106(5) 0.0029(4) 0.0047(4) 0.0035(4)
C2B 0.0176(6) 0.0100(5) 0.0133(5) 0.0022(4) 0.0043(4) 0.0034(4)
C3B 0.0109(6) 0.0097(5) 0.0118(5) 0.0004(4) 0.0023(4) 0.0014(4)
C4B 0.0117(6) 0.0103(5) 0.0090(5) -0.0008(4) 0.0021(4) 0.0009(4)
C5B 0.0153(6) 0.0121(5) 0.0095(5) 0.0010(4) 0.0031(4) 0.0007(4)
C6B 0.0158(6) 0.0103(5) 0.0104(5) 0.0017(4) 0.0033(4) 0.0011(4)
C7B 0.0098(6) 0.0091(5) 0.0084(5) 0.0000(4) 0.0008(4) 0.0010(4)
C8B 0.0109(6) 0.0091(5) 0.0088(5) -0.0002(4) 0.0014(4) 0.0012(4)
C9B 0.0091(6) 0.0092(5) 0.0084(5) 0.0002(4) 0.0006(4) 0.0009(4)
C10B 0.0086(6) 0.0102(5) 0.0096(5) -0.0001(4) 0.0016(4) 0.0001(4)
C11B 0.0114(6) 0.0100(5) 0.0127(5) 0.0016(4) 0.0014(4) 0.0019(4)
C12B 0.0192(7) 0.0078(5) 0.0214(6) 0.0013(4) 0.0056(5) 0.0033(4)
C13B 0.0326(9) 0.0162(6) 0.0262(7) -0.0056(5) -0.0004(6) 0.0067(6)
C14B 0.0140(6) 0.0110(5) 0.0099(5) 0.0003(4) 0.0024(4) 0.0012(4)
C15B 0.0277(8) 0.0128(6) 0.0157(6) -0.0040(4) 0.0099(5) -0.0003(5)
C16B 0.0502(12) 0.0248(8) 0.0301(8) -0.0037(6) 0.0283(8) -0.0019(7)
O1A 0.0195(5) 0.0175(4) 0.0085(4) 0.0026(3) -0.0001(3) 0.0036(4)
O2A 0.0197(5) 0.0168(4) 0.0060(4) 0.0017(3) 0.0041(3) 0.0050(3)
O3A 0.0259(6) 0.0166(4) 0.0101(4) 0.0065(3) 0.0030(4) 0.0065(4)
O4A 0.0183(5) 0.0162(4) 0.0092(4) 0.0056(3) 0.0049(3) 0.0022(3)
C1A 0.0145(6) 0.0094(5) 0.0088(5) 0.0019(4) 0.0034(4) 0.0018(4)
C2A 0.0153(6) 0.0098(5) 0.0082(5) 0.0006(4) 0.0028(4) 0.0017(4)
C3A 0.0119(6) 0.0115(5) 0.0055(4) 0.0006(4) 0.0019(4) 0.0002(4)
C4A 0.0146(6) 0.0118(5) 0.0068(4) 0.0030(4) 0.0021(4) 0.0017(4)
C5A 0.0197(7) 0.0116(5) 0.0102(5) 0.0049(4) 0.0045(4) 0.0041(4)
C6A 0.0188(7) 0.0113(5) 0.0093(5) 0.0033(4) 0.0049(4) 0.0046(4)
C7A 0.0102(6) 0.0099(5) 0.0068(4) 0.0012(4) 0.0017(4) 0.0011(4)
C8A 0.0096(5) 0.0088(5) 0.0068(4) 0.0013(4) 0.0011(4) 0.0002(4)
C9A 0.0089(5) 0.0092(5) 0.0065(4) 0.0012(4) 0.0014(4) 0.0003(4)
C10A 0.0100(6) 0.0099(5) 0.0071(4) 0.0018(4) 0.0009(4) 0.0006(4)
C11A 0.0161(6) 0.0100(5) 0.0075(5) 0.0011(4) 0.0018(4) -0.0003(4)
C12A 0.0231(7) 0.0164(6) 0.0055(5) 0.0015(4) 0.0033(4) 0.0018(5)
C13A 0.0308(8) 0.0250(7) 0.0129(6) 0.0027(5) 0.0095(5) 0.0104(6)
C14A 0.0197(7) 0.0103(5) 0.0074(5) 0.0019(4) 0.0030(4) 0.0012(4)
C15A 0.0262(7) 0.0165(6) 0.0107(5) 0.0060(4) 0.0093(5) 0.0024(5)
C16A 0.0274(8) 0.0201(6) 0.0198(6) 0.0060(5) 0.0128(5) 0.0021(5)

loop_
_atom_type_symbol
_atom_type_description
_atom_type_scat_dispersion_real
_atom_type_scat_dispersion_imag
_atom_type_scat_source
C C 0.0033 0.0016 'International Tables Vol C Tables 4.2.6.8 and 6.1.1.4'
H H 0.0000 0.0000 'International Tables Vol C Tables 4.2.6.8 and 6.1.1.4'
Cl Cl 0.1484 0.1585 'International Tables Vol C Tables 4.2.6.8 and 6.1.1.4'
O O 0.0106 0.0060 'International Tables Vol C Tables 4.2.6.8 and 6.1.1.4'

loop_
_geom_angle_atom_site_label_1
_geom_angle_atom_site_label_2
_geom_angle_atom_site_label_3
_geom_angle
_geom_angle_site_symmetry_3
Cl1C C1C H1CA 109.5 .
Cl1C C1C H1CB 109.5 .
Cl2C C1C Cl1C 110.79(8) .
Cl2C C1C H1CA 109.5 .
Cl2C C1C H1CB 109.5 .
H1CA C1C H1CB 108.1 .
C11B O2B C12B 116.28(11) .
C14B O4B C15B 115.03(11) .
C2B C1B H1B 119.4 .
C8B C1B H1B 119.4 .
C8B C1B C2B 121.22(11) .
C1B C2B H2B 119.5 .
C3B C2B C1B 120.98(11) .
C3B C2B H2B 119.5 .
C2B C3B C10B 120.25(11) .
C2B C3B C11B 117.14(11) .
C10B C3B C11B 121.82(11) .
C5B C4B C10B 120.14(11) .
C5B C4B C14B 117.29(11) .
C10B C4B C14B 121.91(11) .
C4B C5B H5B 119.5 .
C4B C5B C6B 120.92(11) .
C6B C5B H5B 119.5 .
C5B C6B H6B 119.4 .
C7B C6B C5B 121.22(11) .
C7B C6B H6B 119.4 .
C6B C7B C8B 120.95(11) 2_576
C6B C7B C9B 118.96(11) .
C9B C7B C8B 120.08(10) 2_576
C1B C8B C7B 121.10(11) 2_576
C1B C8B C9B 118.91(11) .
C9B C8B C7B 119.99(10) 2_576
C7B C9B C8B 119.92(10) .
C7B C9B C10B 119.94(11) .
C8B C9B C10B 120.14(11) .
C3B C10B C9B 118.33(11) .
C4B C10B C3B 123.33(11) .
C4B C10B C9B 118.34(11) .
O1B C11B O2B 124.38(12) .
O1B C11B C3B 124.06(12) .
O2B C11B C3B 111.48(12) .
O2B C12B H12A 109.5 .
O2B C12B H12B 109.5 .
O2B C12B C13B 110.69(12) .
H12A C12B H12B 108.1 .
C13B C12B H12A 109.5 .
C13B C12B H12B 109.5 .
C12B C13B H13A 109.5 .
C12B C13B H13B 109.5 .
C12B C13B H13C 109.5 .
H13A C13B H13B 109.5 .
H13A C13B H13C 109.5 .
H13B C13B H13C 109.5 .
O3B C14B O4B 123.80(11) .
O3B C14B C4B 123.57(12) .
O4B C14B C4B 112.47(11) .
O4B C15B H15A 110.2 .
O4B C15B H15B 110.2 .
O4B C15B C16B 107.40(12) .
H15A C15B H15B 108.5 .
C16B C15B H15A 110.2 .
C16B C15B H15B 110.2 .
C15B C16B H16A 109.5 .
C15B C16B H16B 109.5 .
C15B C16B H16C 109.5 .
H16A C16B H16B 109.5 .
H16A C16B H16C 109.5 .
H16B C16B H16C 109.5 .
C11A O2A C12A 115.71(10) .
C14A O4A C15A 115.00(10) .
C2A C1A H1A 119.3 .
C8A C1A H1A 119.3 .
C8A C1A C2A 121.33(11) .
C1A C2A H2A 119.5 .
C3A C2A C1A 120.98(11) .
C3A C2A H2A 119.5 .
C2A C3A C10A 120.03(10) .
C2A C3A C11A 116.90(11) .
C10A C3A C11A 122.65(10) .
C5A C4A C10A 120.19(11) .
C5A C4A C14A 113.80(11) .
C10A C4A C14A 125.72(11) .
C4A C5A H5A 119.3 .
C4A C5A C6A 121.46(11) .
C6A C5A H5A 119.3 .
C5A C6A H6A 119.6 .
C7A C6A C5A 120.80(11) .
C7A C6A H6A 119.6 .
C6A C7A C8A 120.97(11) 2_656
C6A C7A C9A 119.07(11) .
C9A C7A C8A 119.96(10) 2_656
C1A C8A C7A 120.74(10) 2_656
C1A C8A C9A 118.82(10) .
C9A C8A C7A 120.42(10) 2_656
C7A C9A C10A 120.26(10) .
C8A C9A C7A 119.59(10) .
C8A C9A C10A 120.14(10) .
C3A C10A C9A 118.26(10) .
C4A C10A C3A 123.58(11) .
C4A C10A C9A 118.16(11) .
O1A C11A O2A 124.11(11) .
O1A C11A C3A 124.11(12) .
O2A C11A C3A 111.68(10) .
O2A C12A H12C 110.4 .
O2A C12A H12D 110.4 .
O2A C12A C13A 106.85(11) .
H12C C12A H12D 108.6 .
C13A C12A H12C 110.4 .
C13A C12A H12D 110.4 .
C12A C13A H13D 109.5 .
C12A C13A H13E 109.5 .
C12A C13A H13F 109.5 .
H13D C13A H13E 109.5 .
H13D C13A H13F 109.5 .
H13E C13A H13F 109.5 .
O3A C14A O4A 124.34(12) .
O3A C14A C4A 123.45(13) .
O4A C14A C4A 111.92(10) .
O4A C15A H15C 110.2 .
O4A C15A H15D 110.2 .
O4A C15A C16A 107.40(11) .
H15C C15A H15D 108.5 .
C16A C15A H15C 110.2 .
C16A C15A H15D 110.2 .
C15A C16A H16D 109.5 .
C15A C16A H16E 109.5 .
C15A C16A H16F 109.5 .
H16D C16A H16E 109.5 .
H16D C16A H16F 109.5 .
H16E C16A H16F 109.5 .

loop_
_geom_bond_atom_site_label_1
_geom_bond_atom_site_label_2
_geom_bond_distance
_geom_bond_site_symmetry_2
Cl1C C1C 1.7737(15) .
Cl2C C1C 1.7682(16) .
C1C H1CA 0.9900 .
C1C H1CB 0.9900 .
O1B C11B 1.2058(18) .
O2B C11B 1.3412(16) .
O2B C12B 1.4572(16) .
O3B C14B 1.2116(17) .
O4B C14B 1.3395(17) .
O4B C15B 1.4490(16) .
C1B H1B 0.9500 .
C1B C2B 1.4014(17) .
C1B C8B 1.3872(17) .
C2B H2B 0.9500 .
C2B C3B 1.3781(17) .
C3B C10B 1.4282(17) .
C3B C11B 1.4966(18) .
C4B C5B 1.3748(17) .
C4B C10B 1.4283(16) .
C4B C14B 1.4914(17) .
C5B H5B 0.9500 .
C5B C6B 1.3999(17) .
C6B H6B 0.9500 .
C6B C7B 1.3858(17) .
C7B C8B 1.4740(17) 2_576
C7B C9B 1.4269(16) .
C8B C7B 1.4741(17) 2_576
C8B C9B 1.4295(16) .
C9B C10B 1.4331(16) .
C12B H12A 0.9900 .
C12B H12B 0.9900 .
C12B C13B 1.505(2) .
C13B H13A 0.9800 .
C13B H13B 0.9800 .
C13B H13C 0.9800 .
C15B H15A 0.9900 .
C15B H15B 0.9900 .
C15B C16B 1.505(2) .
C16B H16A 0.9800 .
C16B H16B 0.9800 .
C16B H16C 0.9800 .
O1A C11A 1.2120(16) .
O2A C11A 1.3414(16) .
O2A C12A 1.4557(14) .
O3A C14A 1.2100(16) .
O4A C14A 1.3424(17) .
O4A C15A 1.4586(15) .
C1A H1A 0.9500 .
C1A C2A 1.3972(16) .
C1A C8A 1.3866(17) .
C2A H2A 0.9500 .
C2A C3A 1.3798(16) .
C3A C10A 1.4297(17) .
C3A C11A 1.4921(16) .
C4A C5A 1.3778(17) .
C4A C10A 1.4262(16) .
C4A C14A 1.4961(17) .
C5A H5A 0.9500 .
C5A C6A 1.3999(16) .
C6A H6A 0.9500 .
C6A C7A 1.3856(16) .
C7A C8A 1.4737(16) 2_656
C7A C9A 1.4297(16) .
C8A C7A 1.4738(16) 2_656
C8A C9A 1.4272(16) .
C9A C10A 1.4341(16) .
C12A H12C 0.9900 .
C12A H12D 0.9900 .
C12A C13A 1.504(2) .
C13A H13D 0.9800 .
C13A H13E 0.9800 .
C13A H13F 0.9800 .
C15A H15C 0.9900 .
C15A H15D 0.9900 .
C15A C16A 1.508(2) .
C16A H16D 0.9800 .
C16A H16E 0.9800 .
C16A H16F 0.9800 .

loop_
_geom_torsion_atom_site_label_1
_geom_torsion_atom_site_label_2
_geom_torsion_atom_site_label_3
_geom_torsion_atom_site_label_4
_geom_torsion
_geom_torsion_site_symmetry_1
_geom_torsion_site_symmetry_4
C1B C2B C3B C10B -2.4(2) . .
C1B C2B C3B C11B 167.66(12) . .
C1B C8B C9B C7B -179.51(12) . .
C1B C8B C9B C10B 0.71(19) . .
C2B C1B C8B C7B -178.74(12) . 2_576
C2B C1B C8B C9B 1.8(2) . .
C2B C3B C10B C4B -175.18(12) . .
C2B C3B C10B C9B 4.79(19) . .
C2B C3B C11B O1B -135.34(14) . .
C2B C3B C11B O2B 41.61(16) . .
C4B C5B C6B C7B -0.9(2) . .
C5B C4B C10B C3B -172.36(12) . .
C5B C4B C10B C9B 7.67(19) . .
C5B C4B C14B O3B -127.14(14) . .
C5B C4B C14B O4B 48.52(16) . .
C5B C6B C7B C8B -176.31(12) . 2_576
C5B C6B C7B C9B 4.80(19) . .
C6B C7B C9B C8B 177.86(12) . .
C6B C7B C9B C10B -2.36(18) . .
C7B C8B C9B C7B 1.0(2) 2_576 .
C7B C8B C9B C10B -178.74(11) 2_576 .
C7B C9B C10B C3B 176.27(11) . .
C7B C9B C10B C4B -3.75(18) . .
C8B C1B C2B C3B -1.0(2) . .
C8B C7B C9B C8B -1.0(2) 2_576 .
C8B C7B C9B C10B 178.74(11) 2_576 .
C8B C9B C10B C3B -3.95(18) . .
C8B C9B C10B C4B 176.03(11) . .
C10B C3B C11B O1B 34.55(19) . .
C10B C3B C11B O2B -148.50(12) . .
C10B C4B C5B C6B -5.5(2) . .
C10B C4B C14B O3B 43.56(19) . .
C10B C4B C14B O4B -140.78(12) . .
C11B O2B C12B C13B -90.41(15) . .
C11B C3B C10B C4B 15.24(19) . .
C11B C3B C10B C9B -164.79(11) . .
C12B O2B C11B O1B -0.32(18) . .
C12B O2B C11B C3B -177.25(10) . .
C14B O4B C15B C16B 171.53(13) . .
C14B C4B C5B C6B 165.40(12) . .
C14B C4B C10B C3B 17.20(19) . .
C14B C4B C10B C9B -162.78(12) . .
C15B O4B C14B O3B -3.96(18) . .
C15B O4B C14B C4B -179.61(11) . .
C1A C2A C3A C10A 4.9(2) . .
C1A C2A C3A C11A -167.91(12) . .
C1A C8A C9A C7A -176.70(11) . .
C1A C8A C9A C10A 2.80(18) . .
C2A C1A C8A C7A 176.48(12) . 2_656
C2A C1A C8A C9A -4.99(19) . .
C2A C3A C10A C4A 172.88(12) . .
C2A C3A C10A C9A -6.81(18) . .
C2A C3A C11A O1A 133.48(14) . .
C2A C3A C11A O2A -43.08(16) . .
C4A C5A C6A C7A -0.1(2) . .
C5A C4A C10A C3A 177.31(12) . .
C5A C4A C10A C9A -2.99(19) . .
C5A C4A C14A O3A -49.51(18) . .
C5A C4A C14A O4A 124.55(13) . .
C5A C6A C7A C8A 179.94(12) . 2_656
C5A C6A C7A C9A -0.1(2) . .
C6A C7A C9A C8A 178.26(12) . .
C6A C7A C9A C10A -1.24(18) . .
C7A C8A C9A C7A 1.84(19) 2_656 .
C7A C8A C9A C10A -178.67(11) 2_656 .
C7A C9A C10A C3A -177.52(11) . .
C7A C9A C10A C4A 2.77(18) . .
C8A C1A C2A C3A 1.2(2) . .
C8A C7A C9A C8A -1.83(19) 2_656 .
C8A C7A C9A C10A 178.68(11) 2_656 .
C8A C9A C10A C3A 2.99(18) . .
C8A C9A C10A C4A -176.72(11) . .
C10A C3A C11A O1A -39.1(2) . .
C10A C3A C11A O2A 144.36(12) . .
C10A C4A C5A C6A 1.7(2) . .
C10A C4A C14A O3A 136.75(14) . .
C10A C4A C14A O4A -49.19(17) . .
C11A O2A C12A C13A -173.86(12) . .
C11A C3A C10A C4A -14.8(2) . .
C11A C3A C10A C9A 165.53(12) . .
C12A O2A C11A O1A 0.43(18) . .
C12A O2A C11A C3A 176.98(10) . .
C14A O4A C15A C16A -179.94(11) . .
C14A C4A C5A C6A -172.42(12) . .
C14A C4A C10A C3A -9.3(2) . .
C14A C4A C10A C9A 170.37(12) . .
C15A O4A C14A O3A -4.44(18) . .
C15A O4A C14A C4A -178.44(10) . .
